data_4026624
loop_
_publ_author_name
'Jake R. Zimmerman'
'Madhuri Manpadi'
'Russell Spatney'
'Aaron Baker'

_publ_contact_author_email staples@chemistry.msu.com
_publ_contact_author_name 'Richard Staples'
_publ_section_title
;
 Diastereoselective Tin-Free Tandem Radical Additions to 3-Formylchromones
;
_journal_name_full 'Journal of Organic Chemistry'
_journal_page_first 8076
_journal_page_last 8081
_journal_paper_doi 10.1021/jo201350w
_journal_volume 76
_journal_year 2011
_chemical_formula_moiety 'C20 H30 O3'
_chemical_formula_sum 'C20 H30 O3'
_chemical_formula_weight 318.44
_space_group_IT_number 14
_symmetry_cell_setting monoclinic
_symmetry_Int_Tables_number 14
_symmetry_space_group_name_Hall '-P 2ybc'
_symmetry_space_group_name_H-M 'P 1 21/c 1'
_atom_sites_solution_hydrogens geom
_atom_sites_solution_primary direct
_atom_sites_solution_secondary difmap
_audit_creation_method SHELXL-97
_cell_angle_alpha 90.00
_cell_angle_beta 112.708(3)
_cell_angle_gamma 90.00
_cell_formula_units_Z 4
_cell_length_a 10.047(2)
_cell_length_b 17.143(4)
_cell_length_c 11.731(3)
_cell_measurement_reflns_used 5870
_cell_measurement_temperature 173(2)
_cell_measurement_theta_max 25.24
_cell_measurement_theta_min 2.20
_cell_volume 1863.9(7)
_computing_cell_refinement 'APEX2 (BRUKER, V2008.5-0, 2006)'
_computing_data_collection 'COSMO (BRUKER, V1.58, 2006)'
_computing_data_reduction 'SAINT (BRUKER, V7.34A, 2006)'
_computing_molecular_graphics 'SHELXTL (Sheldrick, Acta Cryst. A64 2008, 112-122)'
_computing_publication_material 'SHELXTL (Sheldrick, Acta Cryst. A64 2008, 112-122)'
_computing_structure_refinement 'SHELXL (Sheldrick, Acta Cryst. A64 2008, 112-122)'
_computing_structure_solution 'SHELXS (Sheldrick, Acta Cryst. A64 2008, 112-122)'
_diffrn_ambient_temperature 173(2)
_diffrn_detector_area_resol_mean 836.6
_diffrn_measured_fraction_theta_full 0.995
_diffrn_measured_fraction_theta_max 0.995
_diffrn_measurement_device_type 'Bruker APEX-II CCD'
_diffrn_measurement_method '\w,and/f 0.5 deg'
_diffrn_radiation_monochromator graphite
_diffrn_radiation_probe x-ray
_diffrn_radiation_type MoK\a
_diffrn_radiation_wavelength 0.71073
_diffrn_reflns_av_R_equivalents 0.0389
_diffrn_reflns_av_sigmaI/netI 0.0313
_diffrn_reflns_limit_h_max 12
_diffrn_reflns_limit_h_min -12
_diffrn_reflns_limit_k_max 20
_diffrn_reflns_limit_k_min -20
_diffrn_reflns_limit_l_max 13
_diffrn_reflns_limit_l_min -14
_diffrn_reflns_number 15888
_diffrn_reflns_theta_full 25.24
_diffrn_reflns_theta_max 25.24
_diffrn_reflns_theta_min 2.20
_diffrn_source 'fine-focus sealed tube'
_exptl_absorpt_coefficient_mu 0.074
_exptl_absorpt_correction_T_max 0.9940
_exptl_absorpt_correction_T_min 0.9758
_exptl_absorpt_correction_type multi-scan
_exptl_absorpt_process_details SADABS
_exptl_crystal_colour colourless
_exptl_crystal_density_diffrn 1.135
_exptl_crystal_description needle
_exptl_crystal_F_000 696
_exptl_crystal_size_max 0.33
_exptl_crystal_size_mid 0.10
_exptl_crystal_size_min 0.08
_refine_diff_density_max 0.168
_refine_diff_density_min -0.189
_refine_diff_density_rms 0.033
_refine_ls_extinction_method none
_refine_ls_goodness_of_fit_ref 1.029
_refine_ls_hydrogen_treatment constr
_refine_ls_matrix_type full
_refine_ls_number_parameters 216
_refine_ls_number_reflns 3350
_refine_ls_number_restraints 0
_refine_ls_restrained_S_all 1.029
_refine_ls_R_factor_all 0.0577
_refine_ls_R_factor_gt 0.0390
_refine_ls_shift/su_max 0.000
_refine_ls_shift/su_mean 0.000
_refine_ls_structure_factor_coef Fsqd
_refine_ls_weighting_details 'calc w=1/[\s^2^(Fo^2^)+(0.0397P)^2^+0.4737P] where P=(Fo^2^+2Fc^2^)/3'
_refine_ls_weighting_scheme calc
_refine_ls_wR_factor_gt 0.0888
_refine_ls_wR_factor_ref 0.0989
_reflns_number_gt 2504
_reflns_number_total 3350
_reflns_threshold_expression >2sigma(I)
_cod_data_source_file jo201350w_si_001.cif
_cod_data_source_block jz111_0m
_cod_original_cell_volume 1864.0(7)
_cod_original_sg_symbol_H-M 'P 21/c'
_cod_database_code 4026624

loop_
_symmetry_equiv_pos_as_xyz
'x, y, z'
'-x, y+1/2, -z+1/2'
'-x, -y, -z'
'x, -y-1/2, z-1/2'

loop_
_atom_site_label
_atom_site_type_symbol
_atom_site_fract_x
_atom_site_fract_y
_atom_site_fract_z
_atom_site_U_iso_or_equiv
_atom_site_adp_type
_atom_site_occupancy
_atom_site_symmetry_multiplicity
_atom_site_calc_flag
_atom_site_refinement_flags
O1 O 0.99932(10) 0.21979(6) 0.70825(9) 0.0312(3) Uani 1 1 d .
O2 O 0.79077(11) 0.32366(6) 0.90680(9) 0.0332(3) Uani 1 1 d .
O3 O 0.61170(11) 0.20454(6) 0.53375(10) 0.0332(3) Uani 1 1 d .
H3 H 0.6472 0.1936 0.4816 0.050 Uiso 1 1 calc R
C1 C 0.88405(15) 0.17854(9) 0.72962(14) 0.0276(3) Uani 1 1 d .
H1 H 0.8324 0.1480 0.6524 0.033 Uiso 1 1 calc R
C2 C 0.77197(15) 0.23756(8) 0.73860(13) 0.0253(3) Uani 1 1 d .
H2 H 0.7026 0.2082 0.7649 0.030 Uiso 1 1 calc R
C3 C 0.84638(15) 0.29786(9) 0.83714(13) 0.0261(3) Uani 1 1 d .
C4 C 0.98948(15) 0.32376(9) 0.84619(13) 0.0266(3) Uani 1 1 d .
C5 C 1.06316(16) 0.38561(9) 0.92386(14) 0.0319(4) Uani 1 1 d .
H5 H 1.0186 0.4116 0.9714 0.038 Uiso 1 1 calc R
C6 C 1.19818(16) 0.40964(9) 0.93312(15) 0.0357(4) Uani 1 1 d .
C7 C 1.26014(16) 0.37015(10) 0.86059(15) 0.0374(4) Uani 1 1 d .
H7 H 1.3521 0.3863 0.8641 0.045 Uiso 1 1 calc R
C8 C 1.19192(16) 0.30874(10) 0.78455(14) 0.0332(4) Uani 1 1 d .
H8 H 1.2362 0.2835 0.7362 0.040 Uiso 1 1 calc R
C9 C 1.05731(15) 0.28391(9) 0.77918(13) 0.0276(3) Uani 1 1 d .
C10 C 0.94589(16) 0.11694(9) 0.83369(15) 0.0337(4) Uani 1 1 d .
C11 C 0.81956(19) 0.06668(11) 0.83501(18) 0.0480(5) Uani 1 1 d .
H11A H 0.8574 0.0217 0.8895 0.072 Uiso 1 1 calc R
H11B H 0.7625 0.0484 0.7511 0.072 Uiso 1 1 calc R
H11C H 0.7583 0.0979 0.8653 0.072 Uiso 1 1 calc R
C12 C 1.04936(19) 0.06399(11) 0.80031(18) 0.0480(5) Uani 1 1 d .
H12A H 1.1321 0.0947 0.8013 0.072 Uiso 1 1 calc R
H12B H 0.9986 0.0420 0.7176 0.072 Uiso 1 1 calc R
H12C H 1.0832 0.0216 0.8607 0.072 Uiso 1 1 calc R
C13 C 1.0275(2) 0.15079(11) 0.96330(15) 0.0469(5) Uani 1 1 d .
H13A H 0.9625 0.1842 0.9860 0.070 Uiso 1 1 calc R
H13B H 1.1097 0.1817 0.9635 0.070 Uiso 1 1 calc R
H13C H 1.0624 0.1081 1.0231 0.070 Uiso 1 1 calc R
C14 C 0.68549(15) 0.27049(9) 0.60514(13) 0.0256(3) Uani 1 1 d .
H14 H 0.7566 0.2895 0.5709 0.031 Uiso 1 1 calc R
C15 C 0.57418(15) 0.33636(9) 0.58998(14) 0.0290(4) Uani 1 1 d .
C16 C 0.47018(17) 0.31518(10) 0.65251(16) 0.0404(4) Uani 1 1 d .
H16A H 0.3957 0.3555 0.6343 0.061 Uiso 1 1 calc R
H16B H 0.5238 0.3117 0.7421 0.061 Uiso 1 1 calc R
H16C H 0.4247 0.2648 0.6211 0.061 Uiso 1 1 calc R
C17 C 0.48599(17) 0.34739(10) 0.45091(15) 0.0398(4) Uani 1 1 d .
H17A H 0.4298 0.3001 0.4171 0.060 Uiso 1 1 calc R
H17B H 0.5515 0.3573 0.4087 0.060 Uiso 1 1 calc R
H17C H 0.4204 0.3918 0.4384 0.060 Uiso 1 1 calc R
C18 C 0.65074(19) 0.41433(10) 0.63926(16) 0.0428(4) Uani 1 1 d .
H18A H 0.5795 0.4566 0.6167 0.064 Uiso 1 1 calc R
H18B H 0.7221 0.4244 0.6030 0.064 Uiso 1 1 calc R
H18C H 0.6993 0.4117 0.7294 0.064 Uiso 1 1 calc R
C19 C 1.28120(18) 0.47408(11) 1.02065(17) 0.0482(5) Uani 1 1 d .
H19A H 1.3200 0.5106 0.9758 0.058 Uiso 1 1 calc R
H19B H 1.2143 0.5036 1.0482 0.058 Uiso 1 1 calc R
C20 C 1.4038(2) 0.44298(13) 1.13219(18) 0.0640(6) Uani 1 1 d .
H20A H 1.3652 0.4105 1.1810 0.096 Uiso 1 1 calc R
H20B H 1.4581 0.4866 1.1828 0.096 Uiso 1 1 calc R
H20C H 1.4679 0.4116 1.1053 0.096 Uiso 1 1 calc R

loop_
_atom_site_aniso_label
_atom_site_aniso_U_11
_atom_site_aniso_U_22
_atom_site_aniso_U_33
_atom_site_aniso_U_23
_atom_site_aniso_U_13
_atom_site_aniso_U_12
O1 0.0278(5) 0.0372(6) 0.0321(6) -0.0068(5) 0.0156(5) 0.0001(5)
O2 0.0363(6) 0.0391(7) 0.0289(6) -0.0011(5) 0.0179(5) 0.0057(5)
O3 0.0282(6) 0.0377(7) 0.0325(6) -0.0087(5) 0.0104(5) -0.0028(5)
C1 0.0250(7) 0.0305(9) 0.0280(8) -0.0024(7) 0.0109(6) 0.0008(6)
C2 0.0245(7) 0.0281(8) 0.0258(8) 0.0014(6) 0.0124(6) 0.0009(6)
C3 0.0291(8) 0.0270(8) 0.0227(8) 0.0054(6) 0.0106(6) 0.0079(6)
C4 0.0260(7) 0.0290(8) 0.0230(7) 0.0018(7) 0.0075(6) 0.0039(6)
C5 0.0321(8) 0.0312(9) 0.0295(8) 0.0009(7) 0.0089(7) 0.0063(7)
C6 0.0302(8) 0.0323(9) 0.0368(9) 0.0023(8) 0.0045(7) 0.0033(7)
C7 0.0259(8) 0.0408(10) 0.0427(10) 0.0055(8) 0.0101(7) -0.0010(7)
C8 0.0277(8) 0.0408(10) 0.0322(8) 0.0016(8) 0.0129(7) 0.0042(7)
C9 0.0274(8) 0.0310(9) 0.0226(8) 0.0024(7) 0.0076(6) 0.0033(7)
C10 0.0335(8) 0.0311(9) 0.0342(9) -0.0006(7) 0.0105(7) 0.0071(7)
C11 0.0492(11) 0.0380(10) 0.0578(12) 0.0136(9) 0.0216(9) 0.0075(8)
C12 0.0441(10) 0.0406(11) 0.0553(12) 0.0000(9) 0.0148(9) 0.0156(8)
C13 0.0582(11) 0.0395(10) 0.0324(9) 0.0068(8) 0.0057(8) 0.0148(9)
C14 0.0221(7) 0.0319(9) 0.0238(8) -0.0011(7) 0.0099(6) -0.0040(6)
C15 0.0252(8) 0.0308(9) 0.0302(8) 0.0039(7) 0.0099(6) 0.0015(6)
C16 0.0336(9) 0.0474(11) 0.0453(10) 0.0087(9) 0.0209(8) 0.0105(8)
C17 0.0337(9) 0.0454(11) 0.0353(9) 0.0072(8) 0.0077(7) 0.0020(8)
C18 0.0423(10) 0.0323(10) 0.0452(10) 0.0029(8) 0.0075(8) 0.0033(8)
C19 0.0388(10) 0.0409(11) 0.0545(12) -0.0075(9) 0.0064(9) -0.0027(8)
C20 0.0505(12) 0.0756(15) 0.0505(12) -0.0229(11) 0.0024(9) 0.0088(11)

loop_
_atom_type_symbol
_atom_type_description
_atom_type_scat_dispersion_real
_atom_type_scat_dispersion_imag
_atom_type_scat_source
C C 0.0033 0.0016 'International Tables Vol C Tables 4.2.6.8 and 6.1.1.4'
H H 0.0000 0.0000 'International Tables Vol C Tables 4.2.6.8 and 6.1.1.4'
O O 0.0106 0.0060 'International Tables Vol C Tables 4.2.6.8 and 6.1.1.4'

loop_
_geom_angle_atom_site_label_1
_geom_angle_atom_site_label_2
_geom_angle_atom_site_label_3
_geom_angle
C9 O1 C1 117.76(11)
C14 O3 H3 109.5
O1 C1 C2 109.97(12)
O1 C1 C10 111.22(11)
C2 C1 C10 118.20(12)
O1 C1 H1 105.5
C2 C1 H1 105.5
C10 C1 H1 105.5
C3 C2 C1 109.90(11)
C3 C2 C14 115.76(12)
C1 C2 C14 107.69(11)
C3 C2 H2 107.7
C1 C2 H2 107.7
C14 C2 H2 107.7
O2 C3 C4 121.58(14)
O2 C3 C2 122.18(13)
C4 C3 C2 116.24(12)
C9 C4 C5 118.84(14)
C9 C4 C3 119.12(13)
C5 C4 C3 122.00(13)
C6 C5 C4 122.05(15)
C6 C5 H5 119.0
C4 C5 H5 119.0
C5 C6 C7 117.34(15)
C5 C6 C19 122.43(15)
C7 C6 C19 120.20(15)
C8 C7 C6 122.22(15)
C8 C7 H7 118.9
C6 C7 H7 118.9
C7 C8 C9 119.53(15)
C7 C8 H8 120.2
C9 C8 H8 120.2
O1 C9 C8 116.80(13)
O1 C9 C4 123.28(13)
C8 C9 C4 119.92(14)
C13 C10 C11 109.20(15)
C13 C10 C12 108.64(13)
C11 C10 C12 108.24(14)
C13 C10 C1 114.86(13)
C11 C10 C1 107.92(13)
C12 C10 C1 107.80(13)
C10 C11 H11A 109.5
C10 C11 H11B 109.5
H11A C11 H11B 109.5
C10 C11 H11C 109.5
H11A C11 H11C 109.5
H11B C11 H11C 109.5
C10 C12 H12A 109.5
C10 C12 H12B 109.5
H12A C12 H12B 109.5
C10 C12 H12C 109.5
H12A C12 H12C 109.5
H12B C12 H12C 109.5
C10 C13 H13A 109.5
C10 C13 H13B 109.5
H13A C13 H13B 109.5
C10 C13 H13C 109.5
H13A C13 H13C 109.5
H13B C13 H13C 109.5
O3 C14 C15 108.69(11)
O3 C14 C2 105.13(11)
C15 C14 C2 118.19(12)
O3 C14 H14 108.2
C15 C14 H14 108.2
C2 C14 H14 108.2
C16 C15 C17 108.45(13)
C16 C15 C18 111.09(14)
C17 C15 C18 106.94(13)
C16 C15 C14 111.53(12)
C17 C15 C14 107.81(13)
C18 C15 C14 110.83(12)
C15 C16 H16A 109.5
C15 C16 H16B 109.5
H16A C16 H16B 109.5
C15 C16 H16C 109.5
H16A C16 H16C 109.5
H16B C16 H16C 109.5
C15 C17 H17A 109.5
C15 C17 H17B 109.5
H17A C17 H17B 109.5
C15 C17 H17C 109.5
H17A C17 H17C 109.5
H17B C17 H17C 109.5
C15 C18 H18A 109.5
C15 C18 H18B 109.5
H18A C18 H18B 109.5
C15 C18 H18C 109.5
H18A C18 H18C 109.5
H18B C18 H18C 109.5
C20 C19 C6 112.40(16)
C20 C19 H19A 109.1
C6 C19 H19A 109.1
C20 C19 H19B 109.1
C6 C19 H19B 109.1
H19A C19 H19B 107.9
C19 C20 H20A 109.5
C19 C20 H20B 109.5
H20A C20 H20B 109.5
C19 C20 H20C 109.5
H20A C20 H20C 109.5
H20B C20 H20C 109.5

loop_
_geom_bond_atom_site_label_1
_geom_bond_atom_site_label_2
_geom_bond_distance
O1 C9 1.3660(18)
O1 C1 1.4589(17)
O2 C3 1.2363(17)
O3 C14 1.4319(17)
O3 H3 0.8400
C1 C2 1.5473(19)
C1 C10 1.551(2)
C1 H1 1.0000
C2 C3 1.515(2)
C2 C14 1.5731(19)
C2 H2 1.0000
C3 C4 1.469(2)
C4 C9 1.401(2)
C4 C5 1.408(2)
C5 C6 1.381(2)
C5 H5 0.9500
C6 C7 1.407(2)
C6 C19 1.520(2)
C7 C8 1.379(2)
C7 H7 0.9500
C8 C9 1.396(2)
C8 H8 0.9500
C10 C13 1.536(2)
C10 C11 1.539(2)
C10 C12 1.540(2)
C11 H11A 0.9800
C11 H11B 0.9800
C11 H11C 0.9800
C12 H12A 0.9800
C12 H12B 0.9800
C12 H12C 0.9800
C13 H13A 0.9800
C13 H13B 0.9800
C13 H13C 0.9800
C14 C15 1.550(2)
C14 H14 1.0000
C15 C16 1.534(2)
C15 C17 1.538(2)
C15 C18 1.539(2)
C16 H16A 0.9800
C16 H16B 0.9800
C16 H16C 0.9800
C17 H17A 0.9800
C17 H17B 0.9800
C17 H17C 0.9800
C18 H18A 0.9800
C18 H18B 0.9800
C18 H18C 0.9800
C19 C20 1.506(3)
C19 H19A 0.9900
C19 H19B 0.9900
C20 H20A 0.9800
C20 H20B 0.9800
C20 H20C 0.9800

loop_
_geom_hbond_atom_site_label_D
_geom_hbond_atom_site_label_H
_geom_hbond_atom_site_label_A
_geom_hbond_distance_DH
_geom_hbond_distance_HA
_geom_hbond_distance_DA
_geom_hbond_angle_DHA
_geom_hbond_site_symmetry_A
O3 H3 O2 0.84 1.98 2.7851(15) 160.7 4_565

loop_
_geom_torsion_atom_site_label_1
_geom_torsion_atom_site_label_2
_geom_torsion_atom_site_label_3
_geom_torsion_atom_site_label_4
_geom_torsion
C9 O1 C1 C2 46.15(16)
C9 O1 C1 C10 -86.72(15)
O1 C1 C2 C3 -55.04(15)
C10 C1 C2 C3 74.14(16)
O1 C1 C2 C14 71.87(14)
C10 C1 C2 C14 -158.96(12)
C1 C2 C3 O2 -141.66(14)
C14 C2 C3 O2 96.11(16)
C1 C2 C3 C4 37.89(17)
C14 C2 C3 C4 -84.35(15)
O2 C3 C4 C9 169.80(13)
C2 C3 C4 C9 -9.75(19)
O2 C3 C4 C5 -7.7(2)
C2 C3 C4 C5 172.72(13)
C9 C4 C5 C6 2.0(2)
C3 C4 C5 C6 179.52(14)
C4 C5 C6 C7 0.5(2)
C4 C5 C6 C19 -177.39(15)
C5 C6 C7 C8 -1.3(2)
C19 C6 C7 C8 176.69(15)
C6 C7 C8 C9 -0.5(2)
C1 O1 C9 C8 161.63(13)
C1 O1 C9 C4 -17.41(19)
C7 C8 C9 O1 -176.01(13)
C7 C8 C9 C4 3.1(2)
C5 C4 C9 O1 175.25(13)
C3 C4 C9 O1 -2.4(2)
C5 C4 C9 C8 -3.8(2)
C3 C4 C9 C8 178.62(13)
O1 C1 C10 C13 67.68(17)
C2 C1 C10 C13 -60.91(18)
O1 C1 C10 C11 -170.26(12)
C2 C1 C10 C11 61.14(17)
O1 C1 C10 C12 -53.57(16)
C2 C1 C10 C12 177.84(13)
C3 C2 C14 O3 -173.03(11)
C1 C2 C14 O3 63.57(13)
C3 C2 C14 C15 -51.60(17)
C1 C2 C14 C15 -175.00(12)
O3 C14 C15 C16 68.76(15)
C2 C14 C15 C16 -50.84(17)
O3 C14 C15 C17 -50.19(15)
C2 C14 C15 C17 -169.79(12)
O3 C14 C15 C18 -166.91(12)
C2 C14 C15 C18 73.49(16)
C5 C6 C19 C20 105.4(2)
C7 C6 C19 C20 -72.4(2)
